data_2243922
loop_
_publ_author_name
'Seidel, Pierre'
'Schwarzer, Anke'
'Mazik, Monika'

_publ_section_title
;
 Crystal structure of 9,9-diethyl-9<i>H</i>-fluorene-2,4,7-tricarbaldehyde
;
_journal_coeditor_code ZQ2265
_journal_issue 10
_journal_name_full 'Acta Crystallographica Section E'
_journal_page_first 1
_journal_page_last 0
_journal_paper_doi 10.1107/S2056989021009464
_journal_volume 77
_journal_year 2021
_chemical_formula_iupac 'C20 H18 O3'
_chemical_formula_moiety 'C20 H18 O3'
_chemical_formula_sum 'C20 H18 O3'
_chemical_formula_weight 306.34
_chemical_name_systematic
;
9,9-Diethylfluorene-2,4,7-tricarbaldehyde
;
_space_group_crystal_system monoclinic
_space_group_IT_number 14
_space_group_name_Hall '-P 2ybc'
_space_group_name_H-M_alt 'P 1 21/c 1'
_atom_sites_solution_hydrogens geom
_audit_creation_method SHELXL-2018/3
_cell_angle_alpha 90
_cell_angle_beta 93.146(9)
_cell_angle_gamma 90
_cell_formula_units_Z 4
_cell_length_a 15.6595(9)
_cell_length_b 13.1466(14)
_cell_length_c 7.6834(15)
_cell_measurement_reflns_used 6293
_cell_measurement_temperature 150(2)
_cell_measurement_theta_max 28.31
_cell_measurement_theta_min 2.89
_cell_volume 1579.4(4)
_computing_cell_refinement
;
X-AREA (Stoe, 2009)
;
_computing_data_collection
;
X-AREA (Stoe, 2009)
;
_computing_data_reduction
;
X-RED (Stoe, 2009)
;
_computing_molecular_graphics
;
XP (Sheldrick, 2008)
;
_computing_publication_material
;
<i>WinGX</i> (Farrugia, 2012), <i>publCIF</i> (Westrip, 2010),
and <i>shelXle</i> (H\"ubschle <i>et al.</i>,  2011)
;
_computing_structure_refinement
;
SHELXL2018/3 (Sheldrick, 2015b)
;
_computing_structure_solution
;
SHELXT2018/2 (Sheldrick, 2015a)
;
_diffrn_ambient_temperature 150(2)
_diffrn_detector 'image plate (34 cm diameter)'
_diffrn_detector_area_resol_mean 6.67
_diffrn_measured_fraction_theta_full 0.998
_diffrn_measured_fraction_theta_max 0.998
_diffrn_measurement_device '2-circle goniometer'
_diffrn_measurement_device_type 'Stoe IPDS 2T'
_diffrn_measurement_method 'rotation method'
_diffrn_radiation_monochromator 'plane graphite'
_diffrn_radiation_type 'Mo K\a'
_diffrn_radiation_wavelength 0.71073
_diffrn_reflns_av_unetI/netI 0.0641
_diffrn_reflns_limit_h_max 18
_diffrn_reflns_limit_h_min -17
_diffrn_reflns_limit_k_max 15
_diffrn_reflns_limit_k_min -15
_diffrn_reflns_limit_l_max 9
_diffrn_reflns_limit_l_min -9
_diffrn_reflns_number 13951
_diffrn_reflns_theta_full 24.994
_diffrn_reflns_theta_max 24.994
_diffrn_reflns_theta_min 3.032
_diffrn_source 'sealed X-ray tube, 12 x 0.4 mm long-fine focus'
_diffrn_source_current 40
_diffrn_source_power 2.000
_diffrn_source_voltage 50
_exptl_absorpt_coefficient_mu 0.086
_exptl_absorpt_correction_type none
_exptl_crystal_colour colorless
_exptl_crystal_density_diffrn 1.288
_exptl_crystal_description piece
_exptl_crystal_F_000 648
_exptl_crystal_size_max 0.375
_exptl_crystal_size_mid 0.300
_exptl_crystal_size_min 0.150
_refine_diff_density_max 0.257
_refine_diff_density_min -0.244
_refine_ls_extinction_method none
_refine_ls_goodness_of_fit_ref 0.933
_refine_ls_hydrogen_treatment constr
_refine_ls_matrix_type full
_refine_ls_number_parameters 211
_refine_ls_number_reflns 13951
_refine_ls_number_restraints 0
_refine_ls_restrained_S_all 0.933
_refine_ls_R_factor_all 0.0896
_refine_ls_R_factor_gt 0.0469
_refine_ls_shift/su_max 0.000
_refine_ls_shift/su_mean 0.000
_refine_ls_structure_factor_coef Fsqd
_refine_ls_weighting_details 'w=1/[\s^2^(Fo^2^)+(0.0713P)^2^] where P=(Fo^2^+2Fc^2^)/3'
_refine_ls_weighting_scheme calc
_refine_ls_wR_factor_gt 0.1117
_refine_ls_wR_factor_ref 0.1267
_reflns_number_gt 8830
_reflns_number_total 13951
_reflns_threshold_expression 'I > 2\s(I)'
_cod_data_source_file zq2265sup1.cif
_cod_data_source_block I
_cod_original_sg_symbol_H-M 'P 21/c'
_cod_database_code 2243922
_shelx_space_group_comment
;
The symmetry employed for this shelxl refinement is uniquely defined
by the following loop, which should always be used as a source of
symmetry information in preference to the above space-group names.
They are only intended as comments.
;
_shelx_estimated_absorpt_t_min 0.969
_shelx_estimated_absorpt_t_max 0.987

loop_
_space_group_symop_operation_xyz
'x, y, z'
'-x, y+1/2, -z+1/2'
'-x, -y, -z'
'x, -y-1/2, z-1/2'

loop_
_atom_site_type_symbol
_atom_site_label
_atom_site_fract_x
_atom_site_fract_y
_atom_site_fract_z
_atom_site_U_iso_or_equiv
_atom_site_adp_type
_atom_site_calc_flag
_atom_site_occupancy
_atom_site_disorder_assembly
_atom_site_disorder_group
O O1 0.51535(14) 0.34892(18) 0.5435(3) 0.0532(7) Uani d 1 . .
O O2 0.15641(16) 0.18707(17) -0.0059(3) 0.0604(7) Uani d 1 . .
O O3 0.03712(16) 0.7414(2) -0.2592(4) 0.0713(8) Uani d 1 . .
C C1 0.37790(18) 0.4293(2) 0.3116(3) 0.0322(7) Uani d 1 . .
H H1 0.414572 0.480263 0.361567 0.039 Uiso calc 1 . .
C C2 0.39372(18) 0.3258(2) 0.3466(3) 0.0316(7) Uani d 1 . .
C C3 0.33905(17) 0.2531(2) 0.2722(4) 0.0330(6) Uani d 1 . .
H H3 0.350875 0.183387 0.295850 0.040 Uiso calc 1 . .
C C4 0.26770(17) 0.2774(2) 0.1647(3) 0.0313(7) Uani d 1 . .
C C5 0.11308(18) 0.4025(2) -0.0802(4) 0.0372(7) Uani d 1 . .
H H5 0.099564 0.332138 -0.087467 0.045 Uiso calc 1 . .
C C6 0.06274(19) 0.4738(2) -0.1701(4) 0.0412(8) Uani d 1 . .
H H6 0.014947 0.451369 -0.241394 0.049 Uiso calc 1 . .
C C7 0.08030(19) 0.5775(2) -0.1586(4) 0.0385(7) Uani d 1 . .
C C8 0.15063(18) 0.6120(2) -0.0543(4) 0.0364(7) Uani d 1 . .
H H8 0.162721 0.682613 -0.044365 0.044 Uiso calc 1 . .
C C9 0.28194(18) 0.5627(2) 0.1500(4) 0.0313(7) Uani d 1 . .
C C10 0.30798(17) 0.4554(2) 0.2032(3) 0.0294(6) Uani d 1 . .
C C11 0.25144(17) 0.3818(2) 0.1286(3) 0.0291(6) Uani d 1 . .
C C12 0.18436(17) 0.4364(2) 0.0215(3) 0.0305(6) Uani d 1 . .
C C13 0.20206(18) 0.5414(2) 0.0338(3) 0.0311(7) Uani d 1 . .
C C14 0.46610(18) 0.2932(2) 0.4635(4) 0.0379(7) Uani d 1 . .
H H14 0.474848 0.222039 0.477297 0.045 Uiso calc 1 . .
C C15 0.2180(2) 0.1882(2) 0.0975(4) 0.0436(8) Uani d 1 . .
H H15 0.236754 0.123771 0.140831 0.052 Uiso calc 1 . .
C C16 0.0245(2) 0.6512(3) -0.2560(5) 0.0535(9) Uani d 1 . .
H H16 -0.024467 0.625546 -0.320103 0.064 Uiso calc 1 . .
C C17 0.26251(19) 0.6290(2) 0.3086(4) 0.0366(7) Uani d 1 . .
H H17A 0.315855 0.636730 0.382697 0.044 Uiso calc 1 . .
H H17B 0.245393 0.697499 0.266210 0.044 Uiso calc 1 . .
C C18 0.1931(2) 0.5885(2) 0.4212(4) 0.0466(8) Uani d 1 . .
H H18A 0.190690 0.630388 0.526375 0.070 Uiso calc 1 . .
H H18B 0.206083 0.518019 0.454380 0.070 Uiso calc 1 . .
H H18C 0.137719 0.591187 0.355334 0.070 Uiso calc 1 . .
C C19 0.35203(19) 0.6155(2) 0.0494(4) 0.0388(7) Uani d 1 . .
H H19A 0.331460 0.684240 0.015221 0.047 Uiso calc 1 . .
H H19B 0.403150 0.624283 0.129659 0.047 Uiso calc 1 . .
C C20 0.3791(2) 0.5611(3) -0.1127(4) 0.0516(9) Uani d 1 . .
H H20A 0.419668 0.603613 -0.172536 0.077 Uiso calc 1 . .
H H20B 0.328650 0.548144 -0.190883 0.077 Uiso calc 1 . .
H H20C 0.406310 0.496296 -0.079554 0.077 Uiso calc 1 . .

loop_
_atom_site_aniso_label
_atom_site_aniso_U_11
_atom_site_aniso_U_22
_atom_site_aniso_U_33
_atom_site_aniso_U_12
_atom_site_aniso_U_13
_atom_site_aniso_U_23
O1 0.0435(13) 0.0551(15) 0.0591(14) -0.0035(12) -0.0151(13) 0.0044(13)
O2 0.0656(15) 0.0508(15) 0.0633(15) -0.0157(12) -0.0094(14) -0.0051(12)
O3 0.0680(16) 0.0551(16) 0.0880(18) 0.0021(15) -0.0219(16) 0.0182(15)
C1 0.0309(15) 0.0348(16) 0.0311(13) -0.0035(13) 0.0026(13) -0.0008(12)
C2 0.0302(15) 0.0353(16) 0.0296(15) 0.0015(13) 0.0045(13) 0.0014(12)
C3 0.0389(15) 0.0300(15) 0.0308(14) 0.0026(14) 0.0072(14) 0.0007(12)
C4 0.0349(15) 0.0303(16) 0.0292(14) -0.0029(13) 0.0071(14) -0.0032(12)
C5 0.0341(16) 0.0363(16) 0.0409(16) -0.0056(14) 0.0000(14) -0.0041(14)
C6 0.0320(17) 0.049(2) 0.0421(17) -0.0048(15) -0.0037(15) -0.0012(14)
C7 0.0332(16) 0.0450(19) 0.0371(15) 0.0006(14) -0.0003(14) 0.0057(14)
C8 0.0360(16) 0.0350(16) 0.0381(16) -0.0038(14) 0.0003(14) 0.0044(13)
C9 0.0330(15) 0.0263(14) 0.0344(14) -0.0022(12) -0.0008(13) 0.0009(12)
C10 0.0303(15) 0.0301(15) 0.0280(13) -0.0010(13) 0.0034(13) -0.0004(12)
C11 0.0314(15) 0.0289(15) 0.0274(13) -0.0020(13) 0.0042(12) -0.0018(12)
C12 0.0287(15) 0.0321(15) 0.0309(14) -0.0024(12) 0.0036(13) -0.0014(13)
C13 0.0316(15) 0.0328(15) 0.0288(13) -0.0030(13) 0.0001(13) -0.0002(13)
C14 0.0355(16) 0.0414(17) 0.0371(17) 0.0051(15) 0.0056(15) 0.0057(15)
C15 0.050(2) 0.0422(19) 0.0389(17) -0.0085(16) 0.0045(17) -0.0019(15)
C16 0.044(2) 0.055(2) 0.060(2) -0.0005(18) -0.0105(18) 0.0115(19)
C17 0.0403(17) 0.0308(15) 0.0378(15) 0.0010(14) -0.0054(14) -0.0035(13)
C18 0.0519(19) 0.0454(19) 0.0427(17) 0.0051(16) 0.0043(16) -0.0022(15)
C19 0.0378(16) 0.0349(16) 0.0430(16) -0.0097(13) -0.0046(15) 0.0071(14)
C20 0.0473(19) 0.060(2) 0.0478(18) -0.0153(18) 0.0095(16) 0.0028(17)

loop_
_atom_type_symbol
_atom_type_description
_atom_type_scat_dispersion_real
_atom_type_scat_dispersion_imag
_atom_type_scat_source
C C 0.0033 0.0016 'International Tables Vol C Tables 4.2.6.8 and 6.1.1.4'
H H 0.0000 0.0000 'International Tables Vol C Tables 4.2.6.8 and 6.1.1.4'
O O 0.0106 0.0060 'International Tables Vol C Tables 4.2.6.8 and 6.1.1.4'

loop_
_geom_angle_atom_site_label_1
_geom_angle_atom_site_label_2
_geom_angle_atom_site_label_3
_geom_angle_site_symmetry_1
_geom_angle_site_symmetry_3
_geom_angle
_geom_angle_publ_flag
C10 C1 C2 . . 118.8(2) ?
C10 C1 H1 . . 120.6 ?
C2 C1 H1 . . 120.6 ?
C3 C2 C1 . . 119.4(2) ?
C3 C2 C14 . . 119.2(3) ?
C1 C2 C14 . . 121.4(2) ?
C2 C3 C4 . . 123.0(3) ?
C2 C3 H3 . . 118.5 ?
C4 C3 H3 . . 118.5 ?
C3 C4 C11 . . 117.9(2) ?
C3 C4 C15 . . 114.4(3) ?
C11 C4 C15 . . 127.7(2) ?
C6 C5 C12 . . 118.5(3) ?
C6 C5 H5 . . 120.7 ?
C12 C5 H5 . . 120.7 ?
C5 C6 C7 . . 121.8(2) ?
C5 C6 H6 . . 119.1 ?
C7 C6 H6 . . 119.1 ?
C6 C7 C8 . . 119.9(3) ?
C6 C7 C16 . . 120.0(3) ?
C8 C7 C16 . . 120.1(3) ?
C13 C8 C7 . . 118.8(3) ?
C13 C8 H8 . . 120.6 ?
C7 C8 H8 . . 120.6 ?
C10 C9 C13 . . 100.8(2) ?
C10 C9 C19 . . 111.4(2) ?
C13 C9 C19 . . 111.9(2) ?
C10 C9 C17 . . 112.0(2) ?
C13 C9 C17 . . 112.1(2) ?
C19 C9 C17 . . 108.6(2) ?
C1 C10 C11 . . 122.2(2) ?
C1 C10 C9 . . 125.8(2) ?
C11 C10 C9 . . 112.0(2) ?
C10 C11 C4 . . 118.8(2) ?
C10 C11 C12 . . 107.6(2) ?
C4 C11 C12 . . 133.6(2) ?
C5 C12 C13 . . 119.8(2) ?
C5 C12 C11 . . 132.4(2) ?
C13 C12 C11 . . 107.8(2) ?
C8 C13 C12 . . 121.2(2) ?
C8 C13 C9 . . 127.0(2) ?
C12 C13 C9 . . 111.8(2) ?
O1 C14 C2 . . 125.7(3) ?
O1 C14 H14 . . 117.2 ?
C2 C14 H14 . . 117.2 ?
O2 C15 C4 . . 128.2(3) ?
O2 C15 H15 . . 115.9 ?
C4 C15 H15 . . 115.9 ?
O3 C16 C7 . . 124.2(3) ?
O3 C16 H16 . . 117.9 ?
C7 C16 H16 . . 117.9 ?
C18 C17 C9 . . 115.5(2) ?
C18 C17 H17A . . 108.4 ?
C9 C17 H17A . . 108.4 ?
C18 C17 H17B . . 108.4 ?
C9 C17 H17B . . 108.4 ?
H17A C17 H17B . . 107.5 ?
C17 C18 H18A . . 109.5 ?
C17 C18 H18B . . 109.5 ?
H18A C18 H18B . . 109.5 ?
C17 C18 H18C . . 109.5 ?
H18A C18 H18C . . 109.5 ?
H18B C18 H18C . . 109.5 ?
C20 C19 C9 . . 116.0(2) ?
C20 C19 H19A . . 108.3 ?
C9 C19 H19A . . 108.3 ?
C20 C19 H19B . . 108.3 ?
C9 C19 H19B . . 108.3 ?
H19A C19 H19B . . 107.4 ?
C19 C20 H20A . . 109.5 ?
C19 C20 H20B . . 109.5 ?
H20A C20 H20B . . 109.5 ?
C19 C20 H20C . . 109.5 ?
H20A C20 H20C . . 109.5 ?
H20B C20 H20C . . 109.5 ?

loop_
_geom_bond_atom_site_label_1
_geom_bond_atom_site_label_2
_geom_bond_site_symmetry_2
_geom_bond_distance
_geom_bond_publ_flag
O1 C14 . 1.207(3) ?
O2 C15 . 1.216(3) ?
O3 C16 . 1.203(4) ?
C1 C10 . 1.382(4) ?
C1 C2 . 1.406(4) ?
C1 H1 . 0.9500 ?
C2 C3 . 1.386(4) ?
C2 C14 . 1.471(4) ?
C3 C4 . 1.390(4) ?
C3 H3 . 0.9500 ?
C4 C11 . 1.421(4) ?
C4 C15 . 1.484(4) ?
C5 C6 . 1.384(4) ?
C5 C12 . 1.400(4) ?
C5 H5 . 0.9500 ?
C6 C7 . 1.393(4) ?
C6 H6 . 0.9500 ?
C7 C8 . 1.401(4) ?
C7 C16 . 1.479(4) ?
C8 C13 . 1.381(4) ?
C8 H8 . 0.9500 ?
C9 C10 . 1.518(4) ?
C9 C13 . 1.523(4) ?
C9 C19 . 1.542(4) ?
C9 C17 . 1.542(4) ?
C10 C11 . 1.411(4) ?
C11 C12 . 1.483(4) ?
C12 C13 . 1.410(4) ?
C14 H14 . 0.9500 ?
C15 H15 . 0.9500 ?
C16 H16 . 0.9500 ?
C17 C18 . 1.522(5) ?
C17 H17A . 0.9900 ?
C17 H17B . 0.9900 ?
C18 H18A . 0.9800 ?
C18 H18B . 0.9800 ?
C18 H18C . 0.9800 ?
C19 C20 . 1.517(5) ?
C19 H19A . 0.9900 ?
C19 H19B . 0.9900 ?
C20 H20A . 0.9800 ?
C20 H20B . 0.9800 ?
C20 H20C . 0.9800 ?

loop_
_geom_hbond_atom_site_label_D
_geom_hbond_atom_site_label_H
_geom_hbond_atom_site_label_A
_geom_hbond_site_symmetry_A
_geom_hbond_distance_DH
_geom_hbond_distance_HA
_geom_hbond_distance_DA
_geom_hbond_angle_DHA
_geom_hbond_publ_flag
C1 H1 O1 3_666 0.95 2.59 3.512(4) 164.7 yes
C5 H5 O2 . 0.95 2.18 2.961(4) 138.4 yes
C5 H5 O3 2_544 0.95 2.67 3.350(4) 129.2 yes
C16 H16 O2 2_554 0.95 2.53 3.321(4) 140.6 yes
C17 H17A O1 3_666 0.99 2.68 3.611(4) 157.0 yes

loop_
_geom_torsion_atom_site_label_1
_geom_torsion_atom_site_label_2
_geom_torsion_atom_site_label_3
_geom_torsion_atom_site_label_4
_geom_torsion_site_symmetry_1
_geom_torsion_site_symmetry_2
_geom_torsion_site_symmetry_3
_geom_torsion_site_symmetry_4
_geom_torsion
_geom_torsion_publ_flag
C10 C1 C2 C3 . . . . -0.1(4) ?
C10 C1 C2 C14 . . . . -178.8(3) ?
C1 C2 C3 C4 . . . . -0.7(4) ?
C14 C2 C3 C4 . . . . 178.0(3) ?
C2 C3 C4 C11 . . . . 0.8(4) ?
C2 C3 C4 C15 . . . . 179.6(3) ?
C12 C5 C6 C7 . . . . -1.3(5) ?
C5 C6 C7 C8 . . . . 0.1(5) ?
C5 C6 C7 C16 . . . . -179.6(3) ?
C6 C7 C8 C13 . . . . 0.9(5) ?
C16 C7 C8 C13 . . . . -179.4(3) ?
C2 C1 C10 C11 . . . . 0.9(4) ?
C2 C1 C10 C9 . . . . -179.3(3) ?
C13 C9 C10 C1 . . . . -179.8(3) ?
C19 C9 C10 C1 . . . . 61.4(3) ?
C17 C9 C10 C1 . . . . -60.5(4) ?
C13 C9 C10 C11 . . . . 0.0(3) ?
C19 C9 C10 C11 . . . . -118.8(2) ?
C17 C9 C10 C11 . . . . 119.3(3) ?
C1 C10 C11 C4 . . . . -0.8(4) ?
C9 C10 C11 C4 . . . . 179.4(3) ?
C1 C10 C11 C12 . . . . 179.7(3) ?
C9 C10 C11 C12 . . . . -0.1(3) ?
C3 C4 C11 C10 . . . . -0.1(4) ?
C15 C4 C11 C10 . . . . -178.6(3) ?
C3 C4 C11 C12 . . . . 179.2(3) ?
C15 C4 C11 C12 . . . . 0.7(5) ?
C6 C5 C12 C13 . . . . 1.5(4) ?
C6 C5 C12 C11 . . . . -178.3(3) ?
C10 C11 C12 C5 . . . . 180.0(3) ?
C4 C11 C12 C5 . . . . 0.6(6) ?
C10 C11 C12 C13 . . . . 0.1(3) ?
C4 C11 C12 C13 . . . . -179.3(3) ?
C7 C8 C13 C12 . . . . -0.6(5) ?
C7 C8 C13 C9 . . . . 178.7(3) ?
C5 C12 C13 C8 . . . . -0.6(4) ?
C11 C12 C13 C8 . . . . 179.3(3) ?
C5 C12 C13 C9 . . . . -180.0(3) ?
C11 C12 C13 C9 . . . . -0.1(3) ?
C10 C9 C13 C8 . . . . -179.4(3) ?
C19 C9 C13 C8 . . . . -60.9(4) ?
C17 C9 C13 C8 . . . . 61.4(4) ?
C10 C9 C13 C12 . . . . 0.0(3) ?
C19 C9 C13 C12 . . . . 118.5(3) ?
C17 C9 C13 C12 . . . . -119.2(3) ?
C3 C2 C14 O1 . . . . -175.8(3) yes
C1 C2 C14 O1 . . . . 2.9(5) yes
C3 C4 C15 O2 . . . . -175.4(3) yes
C11 C4 C15 O2 . . . . 3.2(5) yes
C6 C7 C16 O3 . . . . -176.7(4) yes
C8 C7 C16 O3 . . . . 3.5(6) yes
C10 C9 C17 C18 . . . . -57.6(3) ?
C13 C9 C17 C18 . . . . 54.8(3) ?
C19 C9 C17 C18 . . . . 179.0(2) ?
C10 C9 C19 C20 . . . . 56.6(3) ?
C13 C9 C19 C20 . . . . -55.3(3) ?
C17 C9 C19 C20 . . . . -179.6(2) ?

_cod_database_fobs_code 2243922
